data_1519315
loop_
_publ_author_name
'Lhotak, P. L.'
'Stibor, I.'
'Hursthouse, Michael B.'
'Light, Mark E.'
'Prokes, I.'
'Tucker, J. H. R.'
'Dudic, M.'
'Miyaji, H.'

_publ_section_title
;
 5,17-bis((6-methyl-2-pyridyl)amido)-25,26,27,28-tetrakis(propoxy)calix(4)arene
;
_journal_name_full 'Crystal Structure Report Archive'
_journal_page_first 67
_journal_year 2001
_chemical_formula_sum 'C54 H60 N4 O6'
_chemical_formula_weight 861.06
_space_group_IT_number 13
_symmetry_cell_setting monoclinic
_symmetry_space_group_name_Hall '-P 2yc'
_symmetry_space_group_name_H-M 'P 1 2/c 1'
_atom_sites_solution_hydrogens geom
_atom_sites_solution_primary direct
_atom_sites_solution_secondary difmap
_cell_angle_alpha 90.00
_cell_angle_beta 107.161(3)
_cell_angle_gamma 90.00
_cell_formula_units_Z 8
_cell_length_a 24.7998(5)
_cell_length_b 16.6806(3)
_cell_length_c 24.9057(5)
_cell_measurement_reflns_used 80010
_cell_measurement_temperature 120(2)
_cell_measurement_theta_max 26.02
_cell_measurement_theta_min 1.00
_cell_volume 9844.2(4)
_computing_cell_refinement 'DENZO & COLLECT'
_computing_data_collection 'DENZO (Otwinowski & Minor, 1997) & COLLECT (Hooft, 1998)'
_computing_data_reduction 'DENZO & COLLECT'
_computing_structure_refinement 'SHELXL-97 (Sheldrick, 1997)'
_computing_structure_solution 'SHELXS-97 (Sheldrick, 1990)'
_diffrn_ambient_temperature 120(2)
_diffrn_detector_area_resol_mean 9.091
_diffrn_measured_fraction_theta_full 0.997
_diffrn_measured_fraction_theta_max 0.997
_diffrn_measurement_device_type 'Bruker-Nonius KappaCCD'
_diffrn_measurement_method '\F & \w scans'
_diffrn_radiation_monochromator graphite
_diffrn_radiation_source 'Bruker-Nonius FR591 rotating anode'
_diffrn_radiation_type MoK\a
_diffrn_radiation_wavelength 0.71073
_diffrn_reflns_av_R_equivalents 0.1455
_diffrn_reflns_av_sigmaI/netI 0.1239
_diffrn_reflns_limit_h_max 29
_diffrn_reflns_limit_h_min -29
_diffrn_reflns_limit_k_max 19
_diffrn_reflns_limit_k_min -19
_diffrn_reflns_limit_l_max 28
_diffrn_reflns_limit_l_min -29
_diffrn_reflns_number 89968
_diffrn_reflns_theta_full 25.03
_diffrn_reflns_theta_max 25.03
_diffrn_reflns_theta_min 2.96
_exptl_absorpt_coefficient_mu 0.076
_exptl_absorpt_correction_T_max 0.9977
_exptl_absorpt_correction_T_min 0.9925
_exptl_absorpt_correction_type multi-scan
_exptl_absorpt_process_details 'SORTAV (Blessing, 1997)'
_exptl_crystal_colour colourless
_exptl_crystal_density_diffrn 1.162
_exptl_crystal_density_method 'not measured'
_exptl_crystal_description prism
_exptl_crystal_F_000 3680
_exptl_crystal_size_max 0.10
_exptl_crystal_size_mid 0.05
_exptl_crystal_size_min 0.03
_refine_diff_density_max 1.396
_refine_diff_density_min -0.319
_refine_diff_density_rms 0.056
_refine_ls_extinction_method none
_refine_ls_goodness_of_fit_ref 0.983
_refine_ls_hydrogen_treatment mixed
_refine_ls_matrix_type full
_refine_ls_number_parameters 1153
_refine_ls_number_reflns 17361
_refine_ls_number_restraints 0
_refine_ls_restrained_S_all 0.983
_refine_ls_R_factor_all 0.1401
_refine_ls_R_factor_gt 0.0626
_refine_ls_shift/su_max 0.018
_refine_ls_shift/su_mean 0.003
_refine_ls_structure_factor_coef Fsqd
_refine_ls_weighting_details 'calc w=1/[\s^2^(Fo^2^)+(0.0894P)^2^+0.0000P] where P=(Fo^2^+2Fc^2^)/3'
_refine_ls_weighting_scheme calc
_refine_ls_wR_factor_gt 0.1491
_refine_ls_wR_factor_ref 0.1796
_reflns_number_gt 9312
_reflns_number_total 17361
_reflns_threshold_expression >2sigma(I)
_cod_data_source_file eCrystal-67.cif
_cod_data_source_block 01src497
_cod_depositor_comments
;
Citation :
Lhotak, P. L. and Stibor, I. and Hursthouse, Michael B. and 
Light, Mark E. and Prokes, I. and Tucker, J. H. R. and Dudic, M. and 
Miyaji, H. (2001) 
University of Southampton, Crystal Structure Report Archive. 
(doi:10.5258/ecrystals/67)

More at:
http://ecrystals.chem.soton.ac.uk/67/
;
_cod_original_cell_volume 9844.2(3)
_cod_original_sg_symbol_H-M P2/c
_cod_database_code 1519315

loop_
_symmetry_equiv_pos_as_xyz
'x, y, z'
'-x, y, -z+1/2'
'-x, -y, -z'
'x, -y, z-1/2'

loop_
_atom_site_label
_atom_site_type_symbol
_atom_site_fract_x
_atom_site_fract_y
_atom_site_fract_z
_atom_site_U_iso_or_equiv
_atom_site_adp_type
_atom_site_occupancy
_atom_site_symmetry_multiplicity
_atom_site_calc_flag
_atom_site_refinement_flags
_atom_site_disorder_assembly
_atom_site_disorder_group
N1 N -0.30461(10) 0.23183(14) 0.00858(9) 0.0266(6) Uani 1 1 d . . .
H1 H -0.3195 0.2593 0.0308 0.032 Uiso 1 1 calc R . .
N2 N -0.30922(10) 0.13062(15) 0.06800(9) 0.0316(6) Uani 1 1 d . . .
N3 N -0.15509(10) 0.22759(14) -0.08922(9) 0.0242(6) Uani 1 1 d . . .
H3 H -0.1491 0.2563 -0.1166 0.029 Uiso 1 1 calc R . .
N4 N -0.18500(10) 0.12847(15) -0.15500(10) 0.0275(6) Uani 1 1 d . . .
O1 O -0.35222(8) 0.60170(12) -0.03163(8) 0.0333(5) Uani 1 1 d . . .
O2 O -0.20888(8) 0.58528(12) 0.03374(7) 0.0290(5) Uani 1 1 d . . .
O3 O -0.11949(9) 0.60267(12) -0.04325(9) 0.0382(6) Uani 1 1 d . . .
O4 O -0.25796(8) 0.58446(12) -0.10725(7) 0.0302(5) Uani 1 1 d . . .
O5 O -0.27864(8) 0.24417(12) -0.07231(8) 0.0302(5) Uani 1 1 d . . .
O6 O -0.15403(9) 0.23368(12) 0.00245(7) 0.0335(5) Uani 1 1 d . . .
C1 C -0.41091(14) 0.6135(2) -0.03599(14) 0.0421(9) Uani 1 1 d . . .
H1A H -0.4201 0.5872 -0.0041 0.051 Uiso 1 1 calc R . .
H1B H -0.4350 0.5899 -0.0714 0.051 Uiso 1 1 calc R . .
C2 C -0.42116(15) 0.7026(2) -0.03508(13) 0.0451(9) Uani 1 1 d . . .
H2A H -0.4619 0.7123 -0.0414 0.054 Uiso 1 1 calc R . .
H2B H -0.4103 0.7283 -0.0662 0.054 Uiso 1 1 calc R . .
C3 C -0.38824(17) 0.7409(2) 0.01990(14) 0.0673(12) Uani 1 1 d . . .
H3A H -0.3959 0.7986 0.0184 0.101 Uiso 1 1 calc R . .
H3B H -0.3478 0.7319 0.0262 0.101 Uiso 1 1 calc R . .
H3C H -0.3997 0.7169 0.0507 0.101 Uiso 1 1 calc R . .
C4 C -0.22332(13) 0.66676(17) 0.04341(12) 0.0316(8) Uani 1 1 d . . .
H4A H -0.2388 0.6680 0.0757 0.038 Uiso 1 1 calc R . .
H4B H -0.2530 0.6864 0.0099 0.038 Uiso 1 1 calc R . .
C5 C -0.17292(14) 0.72171(18) 0.05511(13) 0.0396(9) Uani 1 1 d . . .
H5A H -0.1559 0.7185 0.0239 0.048 Uiso 1 1 calc R . .
H5B H -0.1442 0.7047 0.0901 0.048 Uiso 1 1 calc R . .
C6 C -0.19103(17) 0.8076(2) 0.06134(16) 0.0626(11) Uani 1 1 d . . .
H6A H -0.1581 0.8431 0.0689 0.094 Uiso 1 1 calc R . .
H6B H -0.2074 0.8106 0.0926 0.094 Uiso 1 1 calc R . .
H6C H -0.2192 0.8244 0.0265 0.094 Uiso 1 1 calc R . .
C7 C -0.06188(13) 0.62332(19) -0.03968(13) 0.0356(8) Uani 1 1 d . . .
H7A H -0.0542 0.6098 -0.0754 0.043 Uiso 1 1 calc R . .
H7B H -0.0355 0.5924 -0.0091 0.043 Uiso 1 1 calc R . .
C8 C -0.05345(13) 0.71116(19) -0.02827(13) 0.0363(8) Uani 1 1 d . . .
H8A H -0.0624 0.7242 0.0069 0.044 Uiso 1 1 calc R . .
H8B H -0.0798 0.7415 -0.0592 0.044 Uiso 1 1 calc R . .
C9 C 0.00606(13) 0.7369(2) -0.02290(12) 0.0396(9) Uani 1 1 d . . .
H9A H 0.0098 0.7947 -0.0155 0.059 Uiso 1 1 calc R . .
H9B H 0.0149 0.7250 -0.0579 0.059 Uiso 1 1 calc R . .
H9C H 0.0323 0.7079 0.0082 0.059 Uiso 1 1 calc R . .
C10 C -0.24622(13) 0.66733(18) -0.11509(12) 0.0328(8) Uani 1 1 d . . .
H10A H -0.2332 0.6724 -0.1489 0.039 Uiso 1 1 calc R . .
H10B H -0.2153 0.6859 -0.0823 0.039 Uiso 1 1 calc R . .
C11 C -0.29696(14) 0.72029(18) -0.12185(13) 0.0362(8) Uani 1 1 d . . .
H11A H -0.3127 0.7112 -0.0901 0.043 Uiso 1 1 calc R . .
H11B H -0.3264 0.7062 -0.1571 0.043 Uiso 1 1 calc R . .
C12 C -0.28131(16) 0.8084(2) -0.12348(15) 0.0508(10) Uani 1 1 d . . .
H12A H -0.3150 0.8416 -0.1282 0.076 Uiso 1 1 calc R . .
H12B H -0.2660 0.8175 -0.1550 0.076 Uiso 1 1 calc R . .
H12C H -0.2528 0.8227 -0.0882 0.076 Uiso 1 1 calc R . .
C13 C -0.33838(12) 0.52066(18) -0.03247(12) 0.0272(7) Uani 1 1 d . . .
C14 C -0.34660(13) 0.48269(18) -0.08404(12) 0.0291(8) Uani 1 1 d . . .
C15 C -0.33070(12) 0.40293(18) -0.08342(11) 0.0262(7) Uani 1 1 d . . .
H15 H -0.3351 0.3760 -0.1181 0.031 Uiso 1 1 calc R . .
C16 C -0.30862(12) 0.36150(17) -0.03363(11) 0.0246(7) Uani 1 1 d . . .
C17 C -0.29905(12) 0.40218(18) 0.01690(11) 0.0262(7) Uani 1 1 d . . .
H17 H -0.2824 0.3745 0.0511 0.031 Uiso 1 1 calc R . .
C18 C -0.31324(12) 0.48235(18) 0.01846(11) 0.0261(7) Uani 1 1 d . . .
C19 C -0.29758(13) 0.52586(19) 0.07481(11) 0.0333(8) Uani 1 1 d . . .
H19A H -0.3043 0.5841 0.0687 0.040 Uiso 1 1 calc R . .
H19B H -0.3212 0.5060 0.0979 0.040 Uiso 1 1 calc R . .
C20 C -0.23611(14) 0.51065(18) 0.10472(11) 0.0296(8) Uani 1 1 d . . .
C21 C -0.19444(13) 0.53613(17) 0.08046(11) 0.0272(7) Uani 1 1 d . . .
C22 C -0.13946(14) 0.50657(18) 0.09840(12) 0.0310(8) Uani 1 1 d . . .
C23 C -0.12514(15) 0.45619(19) 0.14474(13) 0.0415(9) Uani 1 1 d . . .
H23 H -0.0877 0.4362 0.1581 0.050 Uiso 1 1 calc R . .
C24 C -0.16429(16) 0.4343(2) 0.17205(13) 0.0416(9) Uani 1 1 d . . .
H24 H -0.1532 0.4017 0.2048 0.050 Uiso 1 1 calc R . .
C25 C -0.21928(16) 0.46027(18) 0.15133(12) 0.0372(9) Uani 1 1 d . . .
H25 H -0.2463 0.4434 0.1692 0.045 Uiso 1 1 calc R . .
C26 C -0.09916(13) 0.52400(19) 0.06401(12) 0.0350(8) Uani 1 1 d . . .
H26A H -0.0981 0.5824 0.0574 0.042 Uiso 1 1 calc R . .
H26B H -0.0606 0.5065 0.0852 0.042 Uiso 1 1 calc R . .
C27 C -0.11801(12) 0.48030(18) 0.00784(12) 0.0286(8) Uani 1 1 d . . .
C28 C -0.12944(13) 0.52079(18) -0.04358(13) 0.0301(8) Uani 1 1 d . . .
C29 C -0.15322(13) 0.48224(18) -0.09461(12) 0.0290(8) Uani 1 1 d . . .
C30 C -0.16253(12) 0.40027(18) -0.09362(11) 0.0280(8) Uani 1 1 d . . .
H30 H -0.1794 0.3730 -0.1280 0.034 Uiso 1 1 calc R . .
C31 C -0.14789(12) 0.35692(17) -0.04374(11) 0.0230(7) Uani 1 1 d . . .
C32 C -0.12725(12) 0.39864(18) 0.00653(12) 0.0269(7) Uani 1 1 d . . .
H32 H -0.1193 0.3701 0.0410 0.032 Uiso 1 1 calc R . .
C33 C -0.17131(14) 0.52731(19) -0.15050(12) 0.0388(9) Uani 1 1 d . . .
H33A H -0.1645 0.5854 -0.1436 0.047 Uiso 1 1 calc R . .
H33B H -0.1485 0.5089 -0.1747 0.047 Uiso 1 1 calc R . .
C34 C -0.23299(15) 0.51306(18) -0.18003(12) 0.0327(8) Uani 1 1 d . . .
C35 C -0.27389(14) 0.53841(17) -0.15587(11) 0.0286(8) Uani 1 1 d . . .
C36 C -0.32963(14) 0.51231(18) -0.17516(12) 0.0326(8) Uani 1 1 d . . .
C37 C -0.34552(16) 0.46495(19) -0.22378(12) 0.0422(9) Uani 1 1 d . . .
H37 H -0.3834 0.4470 -0.2380 0.051 Uiso 1 1 calc R . .
C38 C -0.30696(19) 0.4443(2) -0.25106(13) 0.0473(10) Uani 1 1 d . . .
H38 H -0.3187 0.4150 -0.2852 0.057 Uiso 1 1 calc R . .
C39 C -0.25093(17) 0.46614(19) -0.22889(13) 0.0429(10) Uani 1 1 d . . .
H39 H -0.2242 0.4491 -0.2470 0.052 Uiso 1 1 calc R . .
C40 C -0.36862(13) 0.52696(19) -0.13973(11) 0.0331(8) Uani 1 1 d . . .
H40A H -0.4070 0.5078 -0.1599 0.040 Uiso 1 1 calc R . .
H40B H -0.3707 0.5851 -0.1327 0.040 Uiso 1 1 calc R . .
C41 C -0.29534(12) 0.27417(18) -0.03521(11) 0.0256(7) Uani 1 1 d . . .
C42 C -0.29354(12) 0.15120(18) 0.02259(11) 0.0261(7) Uani 1 1 d . . .
C43 C -0.26852(13) 0.09819(19) -0.00553(12) 0.0352(8) Uani 1 1 d . . .
H43 H -0.2570 0.1149 -0.0369 0.042 Uiso 1 1 calc R . .
C44 C -0.26086(15) 0.0204(2) 0.01362(14) 0.0494(10) Uani 1 1 d . . .
H44 H -0.2436 -0.0175 -0.0045 0.059 Uiso 1 1 calc R . .
C45 C -0.27830(15) -0.0027(2) 0.05944(14) 0.0475(10) Uani 1 1 d . . .
H45 H -0.2740 -0.0566 0.0724 0.057 Uiso 1 1 calc R . .
C46 C -0.30189(14) 0.0539(2) 0.08568(12) 0.0359(8) Uani 1 1 d . . .
C47 C -0.32117(17) 0.0350(2) 0.13621(14) 0.0581(11) Uani 1 1 d . . .
H47A H -0.3365 0.0835 0.1484 0.087 Uiso 1 1 calc R . .
H47B H -0.2891 0.0155 0.1668 0.087 Uiso 1 1 calc R . .
H47C H -0.3505 -0.0064 0.1263 0.087 Uiso 1 1 calc R . .
C48 C -0.15310(12) 0.26795(18) -0.04079(11) 0.0242(7) Uani 1 1 d . . .
C49 C -0.16563(12) 0.14562(18) -0.10016(12) 0.0254(7) Uani 1 1 d . . .
C50 C -0.15590(13) 0.08774(19) -0.05823(12) 0.0323(8) Uani 1 1 d . . .
H50 H -0.1416 0.1014 -0.0196 0.039 Uiso 1 1 calc R . .
C51 C -0.16810(15) 0.0095(2) -0.07545(15) 0.0469(10) Uani 1 1 d . . .
H51 H -0.1618 -0.0321 -0.0483 0.056 Uiso 1 1 calc R . .
C52 C -0.18951(14) -0.0089(2) -0.13201(15) 0.0435(9) Uani 1 1 d . . .
H52 H -0.1988 -0.0627 -0.1438 0.052 Uiso 1 1 calc R . .
C53 C -0.19707(13) 0.0518(2) -0.17079(13) 0.0339(8) Uani 1 1 d . . .
C54 C -0.22148(14) 0.0359(2) -0.23266(13) 0.0456(9) Uani 1 1 d . . .
H54A H -0.2237 0.0863 -0.2534 0.068 Uiso 1 1 calc R . .
H54B H -0.2594 0.0131 -0.2400 0.068 Uiso 1 1 calc R . .
H54C H -0.1973 -0.0019 -0.2449 0.068 Uiso 1 1 calc R . .
N5 N 0.21022(10) 0.74129(14) 0.24339(9) 0.0256(6) Uani 1 1 d . . .
H5 H 0.2098 0.7721 0.2146 0.031 Uiso 1 1 calc R . .
N6 N 0.12346(10) 0.70193(14) 0.18808(9) 0.0266(6) Uani 1 1 d . . .
O7 O 0.45038(8) 0.94823(12) 0.12388(7) 0.0311(5) Uani 1 1 d . . .
O8 O 0.43706(8) 0.93291(13) 0.26125(7) 0.0325(5) Uani 1 1 d . . .
O9 O 0.26474(9) 0.70312(13) 0.33049(8) 0.0389(6) Uani 1 1 d . . .
C55 C 0.42450(16) 0.9595(2) 0.06485(13) 0.0515(10) Uani 1 1 d . . .
H55A H 0.3852 0.9395 0.0542 0.062 Uiso 1 1 calc R . .
H55B H 0.4454 0.9289 0.0434 0.062 Uiso 1 1 calc R . .
C56 C 0.42487(17) 1.0473(2) 0.05107(15) 0.0627(12) Uani 1 1 d . . .
H56A H 0.4048 1.0773 0.0737 0.075 Uiso 1 1 calc R . .
H56B H 0.4040 1.0552 0.0109 0.075 Uiso 1 1 calc R . .
C57 C 0.48389(17) 1.0815(2) 0.06229(16) 0.0683(12) Uani 1 1 d . . .
H57A H 0.4814 1.1388 0.0533 0.102 Uiso 1 1 calc R . .
H57B H 0.5035 1.0537 0.0388 0.102 Uiso 1 1 calc R . .
H57C H 0.5049 1.0740 0.1020 0.102 Uiso 1 1 calc R . .
C58 C 0.43764(14) 1.0144(2) 0.28026(12) 0.0408(9) Uani 1 1 d . . .
H58A H 0.4769 1.0347 0.2909 0.049 Uiso 1 1 calc R . .
H58B H 0.4247 1.0155 0.3143 0.049 Uiso 1 1 calc R . .
C59 C 0.40095(17) 1.0690(2) 0.23684(15) 0.0586(11) Uani 1 1 d . . .
H59A H 0.3613 1.0507 0.2273 0.070 Uiso 1 1 calc R . .
H59B H 0.4129 1.0671 0.2023 0.070 Uiso 1 1 calc R . .
C60 C 0.4054(2) 1.1555(2) 0.25919(17) 0.0845(15) Uani 1 1 d . . .
H60A H 0.3814 1.1907 0.2304 0.127 Uiso 1 1 calc R . .
H60B H 0.4447 1.1736 0.2685 0.127 Uiso 1 1 calc R . .
H60C H 0.3928 1.1574 0.2930 0.127 Uiso 1 1 calc R . .
C61 C 0.45574(13) 0.86753(19) 0.13842(11) 0.0267(7) Uani 1 1 d . . .
C62 C 0.50488(13) 0.82739(19) 0.13781(11) 0.0271(7) Uani 1 1 d . . .
C63 C 0.50945(13) 0.7464(2) 0.15103(11) 0.0324(8) Uani 1 1 d . . .
H63 H 0.5424 0.7180 0.1504 0.039 Uiso 1 1 calc R . .
C64 C 0.46671(14) 0.7065(2) 0.16514(12) 0.0363(8) Uani 1 1 d . . .
H64 H 0.4694 0.6504 0.1722 0.044 Uiso 1 1 calc R . .
C65 C 0.41977(13) 0.7489(2) 0.16882(11) 0.0317(8) Uani 1 1 d . . .
H65 H 0.3915 0.7221 0.1807 0.038 Uiso 1 1 calc R . .
C66 C 0.41345(13) 0.82947(19) 0.15551(11) 0.0266(7) Uani 1 1 d . . .
C67 C 0.36274(12) 0.87487(19) 0.16230(11) 0.0307(8) Uani 1 1 d . . .
H67A H 0.3685 0.9331 0.1589 0.037 Uiso 1 1 calc R . .
H67B H 0.3285 0.8590 0.1321 0.037 Uiso 1 1 calc R . .
C68 C 0.35429(12) 0.85737(18) 0.21888(11) 0.0259(7) Uani 1 1 d . . .
C69 C 0.39367(12) 0.88579(18) 0.26769(12) 0.0271(7) Uani 1 1 d . . .
C70 C 0.39377(12) 0.85979(18) 0.32108(11) 0.0272(7) Uani 1 1 d . . .
C71 C 0.34890(12) 0.81311(17) 0.32483(11) 0.0269(7) Uani 1 1 d . . .
H71 H 0.3471 0.7971 0.3609 0.032 Uiso 1 1 calc R . .
C72 C 0.30623(12) 0.78891(17) 0.27742(11) 0.0258(7) Uani 1 1 d . . .
C73 C 0.31098(12) 0.80914(17) 0.22450(11) 0.0264(7) Uani 1 1 d . . .
H73 H 0.2839 0.7893 0.1918 0.032 Uiso 1 1 calc R . .
C74 C 0.25908(13) 0.74053(18) 0.28644(12) 0.0279(8) Uani 1 1 d . . .
C75 C 0.16055(13) 0.69877(17) 0.23962(11) 0.0247(7) Uani 1 1 d . . .
C76 C 0.14900(14) 0.65963(19) 0.28417(12) 0.0333(8) Uani 1 1 d . . .
H76 H 0.1758 0.6583 0.3204 0.040 Uiso 1 1 calc R . .
C77 C 0.09727(14) 0.6229(2) 0.27391(13) 0.0421(9) Uani 1 1 d . . .
H77 H 0.0877 0.5965 0.3036 0.051 Uiso 1 1 calc R . .
C78 C 0.05942(14) 0.6240(2) 0.22122(13) 0.0391(9) Uani 1 1 d . . .
H78 H 0.0242 0.5973 0.2139 0.047 Uiso 1 1 calc R . .
C79 C 0.07365(13) 0.66498(19) 0.17884(12) 0.0314(8) Uani 1 1 d . . .
C80 C 0.03435(14) 0.6683(2) 0.12021(12) 0.0474(10) Uani 1 1 d . . .
H80A H 0.0517 0.6996 0.0964 0.071 Uiso 1 1 calc R . .
H80B H -0.0011 0.6937 0.1206 0.071 Uiso 1 1 calc R . .
H80C H 0.0267 0.6138 0.1052 0.071 Uiso 1 1 calc R . .
C81 C 0.55476(12) 0.87208(19) 0.12833(11) 0.0311(8) Uani 1 1 d . . .
H81A H 0.5625 0.8517 0.0940 0.037 Uiso 1 1 calc R . .
H81B H 0.5459 0.9300 0.1231 0.037 Uiso 1 1 calc R . .
N7 N 0.30580(10) 0.26671(15) 0.34867(9) 0.0283(6) Uani 1 1 d . . .
H7 H 0.3020 0.2289 0.3719 0.034 Uiso 1 1 calc R . .
N8 N 0.37681(10) 0.31010(15) 0.42394(9) 0.0306(6) Uani 1 1 d . . .
O10 O 0.01355(8) 0.06065(12) 0.36936(7) 0.0286(5) Uani 1 1 d . . .
O11 O 0.07050(8) 0.07942(12) 0.26551(7) 0.0293(5) Uani 1 1 d . . .
O12 O 0.27105(9) 0.30843(14) 0.25754(8) 0.0449(6) Uani 1 1 d . . .
C82 C 0.02066(15) 0.0454(2) 0.42755(12) 0.0429(9) Uani 1 1 d . . .
H82A H -0.0151 0.0560 0.4364 0.051 Uiso 1 1 calc R . .
H82B H 0.0502 0.0810 0.4511 0.051 Uiso 1 1 calc R . .
C83 C 0.03761(19) -0.0414(2) 0.43945(15) 0.0645(12) Uani 1 1 d . . .
H83A H 0.0729 -0.0512 0.4297 0.077 Uiso 1 1 calc R . .
H83B H 0.0453 -0.0517 0.4802 0.077 Uiso 1 1 calc R . .
C84 C -0.0058(2) -0.0976(3) 0.40799(19) 0.1011(18) Uani 1 1 d . . .
H84A H 0.0076 -0.1527 0.4167 0.152 Uiso 1 1 calc R . .
H84B H -0.0136 -0.0879 0.3676 0.152 Uiso 1 1 calc R . .
H84C H -0.0405 -0.0897 0.4186 0.152 Uiso 1 1 calc R . .
C85 C 0.07432(14) -0.0029(2) 0.25060(13) 0.0428(9) Uani 1 1 d . . .
H85A H 0.1003 -0.0073 0.2272 0.051 Uiso 1 1 calc R . .
H85B H 0.0366 -0.0217 0.2278 0.051 Uiso 1 1 calc R . .
C86 C 0.09492(16) -0.0553(2) 0.30056(13) 0.0524(10) Uani 1 1 d . . .
H86A H 0.0713 -0.0473 0.3260 0.063 Uiso 1 1 calc R . .
H86B H 0.1343 -0.0408 0.3213 0.063 Uiso 1 1 calc R . .
C87 C 0.09238(19) -0.1441(2) 0.28246(16) 0.0689(12) Uani 1 1 d . . .
H87A H 0.1063 -0.1781 0.3158 0.103 Uiso 1 1 calc R . .
H87B H 0.1159 -0.1520 0.2575 0.103 Uiso 1 1 calc R . .
H87C H 0.0533 -0.1586 0.2626 0.103 Uiso 1 1 calc R . .
C88 C 0.01166(13) 0.14257(18) 0.35667(10) 0.0236(7) Uani 1 1 d . . .
C89 C -0.04066(12) 0.18080(18) 0.33899(10) 0.0239(7) Uani 1 1 d . . .
C90 C -0.04169(13) 0.26132(19) 0.32514(11) 0.0307(8) Uani 1 1 d . . .
H90 H -0.0768 0.2887 0.3128 0.037 Uiso 1 1 calc R . .
C91 C 0.00756(14) 0.30227(19) 0.32900(12) 0.0341(8) Uani 1 1 d . . .
H91 H 0.0064 0.3578 0.3202 0.041 Uiso 1 1 calc R . .
C92 C 0.05865(13) 0.26254(19) 0.34573(11) 0.0299(8) Uani 1 1 d . . .
H92 H 0.0923 0.2912 0.3478 0.036 Uiso 1 1 calc R . .
C93 C 0.06187(13) 0.18194(18) 0.35951(10) 0.0251(7) Uani 1 1 d . . .
C94 C 0.11850(12) 0.13915(18) 0.37386(11) 0.0275(7) Uani 1 1 d . . .
H94A H 0.1435 0.1601 0.4098 0.033 Uiso 1 1 calc R . .
H94B H 0.1129 0.0811 0.3785 0.033 Uiso 1 1 calc R . .
C95 C 0.14602(13) 0.15182(18) 0.32780(11) 0.0261(7) Uani 1 1 d . . .
C96 C 0.11869(12) 0.12392(17) 0.27376(11) 0.0240(7) Uani 1 1 d . . .
C97 C 0.13517(12) 0.14921(17) 0.22719(11) 0.0242(7) Uani 1 1 d . . .
C98 C 0.18361(12) 0.19436(17) 0.23675(11) 0.0257(7) Uani 1 1 d . . .
H98 H 0.1957 0.2109 0.2056 0.031 Uiso 1 1 calc R . .
C99 C 0.21542(12) 0.21649(18) 0.29081(11) 0.0254(7) Uani 1 1 d . . .
C100 C 0.19452(12) 0.19702(17) 0.33551(11) 0.0263(7) Uani 1 1 d . . .
H100 H 0.2141 0.2153 0.3722 0.032 Uiso 1 1 calc R . .
C101 C 0.09554(12) 0.13612(18) 0.16803(11) 0.0285(8) Uani 1 1 d . . .
H10C H 0.1137 0.1556 0.1400 0.034 Uiso 1 1 calc R . .
H10D H 0.0878 0.0781 0.1615 0.034 Uiso 1 1 calc R . .
C102 C 0.26606(13) 0.26802(19) 0.29666(13) 0.0307(8) Uani 1 1 d . . .
C103 C 0.35160(13) 0.31891(18) 0.36858(12) 0.0297(8) Uani 1 1 d . . .
C104 C 0.36849(13) 0.37504(19) 0.33536(13) 0.0358(8) Uani 1 1 d . . .
H104 H 0.3503 0.3789 0.2961 0.043 Uiso 1 1 calc R . .
C105 C 0.41296(14) 0.4251(2) 0.36215(13) 0.0426(9) Uani 1 1 d . . .
H105 H 0.4257 0.4645 0.3412 0.051 Uiso 1 1 calc R . .
C106 C 0.43886(13) 0.4177(2) 0.41942(13) 0.0413(9) Uani 1 1 d . . .
H106 H 0.4688 0.4525 0.4381 0.050 Uiso 1 1 calc R . .
C107 C 0.42043(13) 0.3588(2) 0.44912(12) 0.0362(8) Uani 1 1 d . . .
C108 C 0.44601(14) 0.3473(2) 0.51089(12) 0.0463(10) Uani 1 1 d . . .
H10E H 0.4270 0.3030 0.5237 0.069 Uiso 1 1 calc R . .
H10F H 0.4416 0.3966 0.5306 0.069 Uiso 1 1 calc R . .
H10G H 0.4862 0.3349 0.5189 0.069 Uiso 1 1 calc R . .

loop_
_atom_site_aniso_label
_atom_site_aniso_U_11
_atom_site_aniso_U_22
_atom_site_aniso_U_33
_atom_site_aniso_U_23
_atom_site_aniso_U_13
_atom_site_aniso_U_12
N1 0.0343(17) 0.0217(16) 0.0251(14) -0.0006(11) 0.0107(12) -0.0004(12)
N2 0.0369(17) 0.0305(17) 0.0269(15) 0.0066(12) 0.0088(12) -0.0035(13)
N3 0.0298(16) 0.0211(15) 0.0228(13) 0.0030(11) 0.0095(11) -0.0019(12)
N4 0.0241(16) 0.0260(17) 0.0317(16) -0.0056(12) 0.0073(12) -0.0014(12)
O1 0.0306(14) 0.0252(14) 0.0470(13) 0.0003(10) 0.0161(10) 0.0030(10)
O2 0.0372(14) 0.0263(13) 0.0251(11) -0.0017(9) 0.0117(9) -0.0003(10)
O3 0.0295(14) 0.0240(14) 0.0636(15) 0.0030(10) 0.0177(11) -0.0011(10)
O4 0.0406(14) 0.0245(13) 0.0278(12) 0.0039(9) 0.0138(10) 0.0015(10)
O5 0.0341(14) 0.0313(13) 0.0267(12) -0.0032(9) 0.0112(10) -0.0007(10)
O6 0.0471(15) 0.0323(14) 0.0199(11) 0.0062(9) 0.0081(10) -0.0047(11)
C1 0.030(2) 0.042(2) 0.058(2) 0.0045(17) 0.0183(17) 0.0046(17)
C2 0.043(2) 0.042(2) 0.054(2) 0.0026(18) 0.0199(18) 0.0134(18)
C3 0.081(3) 0.055(3) 0.058(3) -0.016(2) 0.009(2) 0.020(2)
C4 0.038(2) 0.026(2) 0.0321(18) -0.0014(14) 0.0125(15) 0.0027(16)
C5 0.048(2) 0.028(2) 0.046(2) -0.0056(16) 0.0190(17) -0.0035(17)
C6 0.075(3) 0.034(2) 0.081(3) -0.008(2) 0.025(2) -0.005(2)
C7 0.029(2) 0.034(2) 0.047(2) 0.0046(16) 0.0158(16) -0.0001(16)
C8 0.034(2) 0.036(2) 0.0389(19) 0.0045(15) 0.0105(16) -0.0047(17)
C9 0.039(2) 0.047(2) 0.0329(19) 0.0068(16) 0.0113(16) -0.0050(18)
C10 0.040(2) 0.030(2) 0.0310(18) 0.0012(14) 0.0135(15) -0.0018(16)
C11 0.040(2) 0.031(2) 0.0406(19) 0.0071(15) 0.0164(16) 0.0053(17)
C12 0.053(3) 0.035(2) 0.068(2) 0.0038(18) 0.023(2) 0.0053(18)
C13 0.0235(19) 0.025(2) 0.0347(19) 0.0023(15) 0.0107(14) -0.0013(15)
C14 0.027(2) 0.028(2) 0.0321(19) 0.0008(15) 0.0090(14) -0.0036(15)
C15 0.0277(19) 0.027(2) 0.0230(17) -0.0041(14) 0.0059(14) -0.0055(15)
C16 0.0226(19) 0.0257(19) 0.0256(17) -0.0011(14) 0.0073(14) -0.0043(14)
C17 0.0276(19) 0.028(2) 0.0240(17) 0.0034(14) 0.0090(14) -0.0038(15)
C18 0.0241(19) 0.029(2) 0.0290(18) -0.0037(14) 0.0141(14) -0.0057(15)
C19 0.039(2) 0.032(2) 0.0339(18) -0.0034(15) 0.0195(16) -0.0054(16)
C20 0.046(2) 0.0239(19) 0.0206(17) -0.0085(14) 0.0123(15) -0.0047(16)
C21 0.036(2) 0.0205(18) 0.0224(17) -0.0081(13) 0.0048(15) -0.0007(15)
C22 0.037(2) 0.0252(19) 0.0269(18) -0.0118(15) 0.0033(15) -0.0010(16)
C23 0.050(3) 0.030(2) 0.034(2) -0.0106(16) -0.0036(18) 0.0066(18)
C24 0.061(3) 0.030(2) 0.0276(19) -0.0019(15) 0.0032(19) -0.0003(19)
C25 0.059(3) 0.028(2) 0.0257(18) -0.0061(15) 0.0143(17) -0.0066(18)
C26 0.027(2) 0.029(2) 0.043(2) -0.0084(15) 0.0017(16) 0.0013(15)
C27 0.0208(19) 0.029(2) 0.0373(19) -0.0008(15) 0.0108(14) 0.0000(15)
C28 0.025(2) 0.022(2) 0.047(2) 0.0039(16) 0.0163(16) 0.0015(15)
C29 0.032(2) 0.027(2) 0.0339(19) 0.0049(15) 0.0183(15) 0.0055(15)
C30 0.033(2) 0.032(2) 0.0221(17) -0.0007(14) 0.0131(14) 0.0045(15)
C31 0.0263(18) 0.0232(18) 0.0210(16) 0.0012(13) 0.0093(13) 0.0020(14)
C32 0.0264(19) 0.029(2) 0.0255(17) 0.0025(14) 0.0080(14) 0.0037(15)
C33 0.054(3) 0.034(2) 0.040(2) 0.0119(15) 0.0316(18) 0.0131(18)
C34 0.049(2) 0.026(2) 0.0273(18) 0.0102(14) 0.0170(17) 0.0119(16)
C35 0.046(2) 0.0206(19) 0.0219(17) 0.0068(13) 0.0137(16) 0.0064(16)
C36 0.042(2) 0.027(2) 0.0256(18) 0.0088(14) 0.0054(16) 0.0060(16)
C37 0.057(3) 0.035(2) 0.0267(19) 0.0016(15) -0.0011(17) 0.0016(18)
C38 0.080(3) 0.032(2) 0.027(2) 0.0014(15) 0.011(2) 0.015(2)
C39 0.072(3) 0.032(2) 0.031(2) 0.0106(16) 0.024(2) 0.019(2)
C40 0.034(2) 0.030(2) 0.0302(18) 0.0042(14) 0.0015(15) 0.0020(15)
C41 0.0237(19) 0.030(2) 0.0208(17) -0.0004(14) 0.0031(14) -0.0052(15)
C42 0.0173(18) 0.030(2) 0.0275(17) 0.0036(14) 0.0012(14) -0.0018(15)
C43 0.039(2) 0.030(2) 0.0399(19) 0.0055(16) 0.0166(16) 0.0034(17)
C44 0.062(3) 0.034(2) 0.061(2) 0.0078(18) 0.032(2) 0.0126(19)
C45 0.058(3) 0.027(2) 0.060(2) 0.0137(18) 0.022(2) 0.0063(18)
C46 0.039(2) 0.033(2) 0.0366(19) 0.0065(16) 0.0113(16) -0.0046(17)
C47 0.085(3) 0.041(3) 0.054(2) 0.0213(18) 0.029(2) 0.001(2)
C48 0.0215(18) 0.030(2) 0.0190(17) -0.0002(14) 0.0025(13) -0.0016(14)
C49 0.0205(18) 0.027(2) 0.0311(19) 0.0009(15) 0.0113(14) -0.0003(14)
C50 0.037(2) 0.028(2) 0.0336(18) 0.0059(15) 0.0123(15) 0.0049(16)
C51 0.061(3) 0.028(2) 0.064(3) 0.0129(18) 0.037(2) 0.0082(19)
C52 0.044(2) 0.030(2) 0.065(3) -0.0078(19) 0.0287(19) -0.0027(17)
C53 0.028(2) 0.028(2) 0.048(2) -0.0064(17) 0.0149(16) -0.0001(16)
C54 0.036(2) 0.039(2) 0.057(2) -0.0226(17) 0.0070(18) 0.0003(17)
N5 0.0252(16) 0.0323(16) 0.0189(13) 0.0031(11) 0.0058(12) -0.0023(12)
N6 0.0262(16) 0.0297(16) 0.0253(15) -0.0020(11) 0.0096(12) -0.0046(12)
O7 0.0274(13) 0.0374(14) 0.0267(12) 0.0081(9) 0.0052(9) 0.0003(10)
O8 0.0297(14) 0.0377(14) 0.0313(12) -0.0007(10) 0.0108(10) -0.0027(11)
O9 0.0330(14) 0.0584(17) 0.0238(12) 0.0109(11) 0.0060(10) -0.0009(11)
C55 0.050(3) 0.061(3) 0.034(2) 0.0171(17) -0.0034(17) 0.001(2)
C56 0.060(3) 0.063(3) 0.055(2) 0.031(2) 0.001(2) 0.005(2)
C57 0.063(3) 0.063(3) 0.077(3) 0.028(2) 0.018(2) 0.003(2)
C58 0.044(2) 0.041(2) 0.039(2) -0.0002(17) 0.0146(17) -0.0063(18)
C59 0.058(3) 0.049(3) 0.058(2) 0.002(2) 0.001(2) -0.001(2)
C60 0.108(4) 0.045(3) 0.083(3) 0.004(2) 0.001(3) 0.006(3)
C61 0.029(2) 0.032(2) 0.0174(16) 0.0030(13) 0.0050(14) 0.0002(16)
C62 0.028(2) 0.037(2) 0.0155(16) -0.0026(14) 0.0042(13) 0.0003(16)
C63 0.027(2) 0.040(2) 0.0292(18) -0.0058(15) 0.0066(15) 0.0031(16)
C64 0.041(2) 0.029(2) 0.040(2) -0.0055(15) 0.0126(17) -0.0029(17)
C65 0.030(2) 0.036(2) 0.0295(18) -0.0035(15) 0.0100(15) -0.0086(16)
C66 0.0255(19) 0.038(2) 0.0151(15) -0.0040(13) 0.0040(13) -0.0026(15)
C67 0.0234(19) 0.044(2) 0.0228(17) 0.0034(14) 0.0034(14) -0.0010(16)
C68 0.0198(18) 0.033(2) 0.0245(17) 0.0015(14) 0.0063(14) 0.0042(15)
C69 0.0192(18) 0.035(2) 0.0284(18) 0.0012(14) 0.0086(14) 0.0001(15)
C70 0.0237(19) 0.034(2) 0.0227(17) -0.0050(14) 0.0054(14) 0.0011(15)
C71 0.0224(19) 0.039(2) 0.0193(16) 0.0004(14) 0.0071(14) 0.0056(15)
C72 0.0240(19) 0.0300(19) 0.0232(17) 0.0018(13) 0.0065(14) 0.0041(15)
C73 0.0188(19) 0.035(2) 0.0219(17) -0.0008(13) 0.0005(13) 0.0033(15)
C74 0.028(2) 0.033(2) 0.0223(18) -0.0034(14) 0.0080(15) 0.0018(15)
C75 0.027(2) 0.0253(19) 0.0238(18) -0.0007(13) 0.0113(15) 0.0010(15)
C76 0.029(2) 0.044(2) 0.0263(18) 0.0097(15) 0.0080(15) 0.0050(17)
C77 0.034(2) 0.055(3) 0.040(2) 0.0244(17) 0.0147(17) 0.0059(19)
C78 0.029(2) 0.048(2) 0.042(2) 0.0088(16) 0.0139(17) -0.0089(17)
C79 0.029(2) 0.037(2) 0.0274(18) -0.0018(14) 0.0075(15) -0.0009(16)
C80 0.032(2) 0.071(3) 0.036(2) -0.0026(18) 0.0069(16) -0.0158(19)
C81 0.029(2) 0.041(2) 0.0251(17) 0.0006(14) 0.0105(14) 0.0008(16)
N7 0.0278(16) 0.0341(17) 0.0226(14) 0.0021(11) 0.0069(12) -0.0024(13)
N8 0.0263(17) 0.0398(18) 0.0241(15) -0.0005(12) 0.0048(12) 0.0008(13)
O10 0.0362(14) 0.0299(13) 0.0211(11) 0.0067(9) 0.0105(9) 0.0020(10)
O11 0.0318(14) 0.0298(14) 0.0271(11) -0.0057(9) 0.0099(9) -0.0017(10)
O12 0.0447(16) 0.0582(17) 0.0275(13) 0.0093(11) 0.0041(11) -0.0166(12)
C82 0.060(3) 0.047(2) 0.0244(19) 0.0129(16) 0.0162(17) 0.0130(19)
C83 0.095(4) 0.063(3) 0.046(2) 0.026(2) 0.037(2) 0.018(3)
C84 0.155(6) 0.059(3) 0.102(4) 0.026(3) 0.058(4) -0.020(3)
C85 0.039(2) 0.045(2) 0.049(2) -0.0059(18) 0.0192(17) -0.0031(18)
C86 0.060(3) 0.060(3) 0.043(2) 0.0068(19) 0.0231(19) 0.012(2)
C87 0.106(4) 0.035(3) 0.078(3) 0.005(2) 0.046(3) 0.017(2)
C88 0.032(2) 0.0254(19) 0.0134(15) -0.0011(13) 0.0071(13) 0.0001(16)
C89 0.024(2) 0.034(2) 0.0122(15) -0.0009(13) 0.0029(13) -0.0014(15)
C90 0.029(2) 0.034(2) 0.0262(17) 0.0022(14) 0.0033(14) 0.0047(16)
C91 0.034(2) 0.025(2) 0.043(2) 0.0023(15) 0.0105(16) -0.0016(17)
C92 0.027(2) 0.033(2) 0.0307(18) -0.0030(14) 0.0099(15) -0.0065(16)
C93 0.028(2) 0.032(2) 0.0149(15) -0.0020(13) 0.0057(13) 0.0002(16)
C94 0.0265(19) 0.035(2) 0.0196(16) -0.0019(13) 0.0046(13) -0.0002(15)
C95 0.028(2) 0.0305(19) 0.0191(17) -0.0005(13) 0.0060(14) 0.0070(15)
C96 0.0184(18) 0.0253(19) 0.0269(17) -0.0044(13) 0.0047(13) -0.0011(14)
C97 0.0259(19) 0.0261(19) 0.0220(17) -0.0013(13) 0.0092(14) 0.0058(15)
C98 0.029(2) 0.030(2) 0.0191(17) 0.0017(13) 0.0092(14) 0.0034(15)
C99 0.0211(18) 0.032(2) 0.0216(17) 0.0018(13) 0.0041(14) 0.0040(15)
C100 0.026(2) 0.031(2) 0.0195(16) -0.0011(13) 0.0025(14) 0.0042(15)
C101 0.032(2) 0.036(2) 0.0194(16) -0.0020(13) 0.0093(14) 0.0001(16)
C102 0.030(2) 0.036(2) 0.0271(19) -0.0022(15) 0.0092(16) -0.0002(16)
C103 0.026(2) 0.033(2) 0.0309(19) -0.0038(15) 0.0082(15) -0.0012(16)
C104 0.030(2) 0.046(2) 0.0311(18) 0.0022(16) 0.0084(15) -0.0062(17)
C105 0.037(2) 0.046(2) 0.044(2) 0.0047(17) 0.0116(18) -0.0098(18)
C106 0.027(2) 0.051(2) 0.042(2) -0.0027(17) 0.0047(17) -0.0102(17)
C107 0.021(2) 0.053(2) 0.0333(19) -0.0045(17) 0.0056(15) -0.0006(17)
C108 0.028(2) 0.073(3) 0.034(2) -0.0074(17) 0.0031(16) -0.0068(19)

loop_
_atom_type_symbol
_atom_type_description
_atom_type_scat_dispersion_real
_atom_type_scat_dispersion_imag
_atom_type_scat_source
C C 0.0033 0.0016 'International Tables Vol C Tables 4.2.6.8 and 6.1.1.4'
H H 0.0000 0.0000 'International Tables Vol C Tables 4.2.6.8 and 6.1.1.4'
N N 0.0061 0.0033 'International Tables Vol C Tables 4.2.6.8 and 6.1.1.4'
O O 0.0106 0.0060 'International Tables Vol C Tables 4.2.6.8 and 6.1.1.4'

loop_
_geom_angle_atom_site_label_1
_geom_angle_atom_site_label_2
_geom_angle_atom_site_label_3
_geom_angle
_geom_angle_site_symmetry_1
_geom_angle_site_symmetry_3
C41 N1 C42 128.8(2) . .
C42 N2 C46 118.2(3) . .
C48 N3 C49 127.3(2) . .
C49 N4 C53 118.9(3) . .
C13 O1 C1 112.2(2) . .
C21 O2 C4 115.7(2) . .
C28 O3 C7 113.9(2) . .
C35 O4 C10 115.5(2) . .
O1 C1 C2 107.7(3) . .
C1 C2 C3 112.4(3) . .
O2 C4 C5 111.9(3) . .
C4 C5 C6 109.8(3) . .
O3 C7 C8 109.0(2) . .
C7 C8 C9 112.0(3) . .
O4 C10 C11 112.5(3) . .
C10 C11 C12 111.0(3) . .
C14 C13 C18 122.4(3) . .
C14 C13 O1 119.0(2) . .
C18 C13 O1 118.5(2) . .
C15 C14 C13 117.6(3) . .
C15 C14 C40 120.0(3) . .
C13 C14 C40 122.4(3) . .
C16 C15 C14 121.7(3) . .
C15 C16 C17 119.0(3) . .
C15 C16 C41 119.6(2) . .
C17 C16 C41 121.3(3) . .
C18 C17 C16 121.4(3) . .
C17 C18 C13 117.8(3) . .
C17 C18 C19 119.2(3) . .
C13 C18 C19 122.9(3) . .
C20 C19 C18 108.7(2) . .
C25 C20 C21 117.5(3) . .
C25 C20 C19 121.6(3) . .
C21 C20 C19 120.0(3) . .
O2 C21 C22 117.8(3) . .
O2 C21 C20 120.0(3) . .
C22 C21 C20 121.9(3) . .
C23 C22 C21 117.9(3) . .
C23 C22 C26 122.3(3) . .
C21 C22 C26 119.6(3) . .
C22 C23 C24 121.5(3) . .
C25 C24 C23 119.5(3) . .
C24 C25 C20 121.4(3) . .
C27 C26 C22 110.5(2) . .
C32 C27 C28 117.8(3) . .
C32 C27 C26 119.9(3) . .
C28 C27 C26 122.2(3) . .
C29 C28 O3 119.2(3) . .
C29 C28 C27 122.0(3) . .
O3 C28 C27 118.8(3) . .
C28 C29 C30 117.8(3) . .
C28 C29 C33 122.4(3) . .
C30 C29 C33 119.7(3) . .
C29 C30 C31 121.8(3) . .
C32 C31 C30 118.3(3) . .
C32 C31 C48 117.8(2) . .
C30 C31 C48 123.9(3) . .
C27 C32 C31 122.0(3) . .
C34 C33 C29 110.5(2) . .
C35 C34 C39 117.4(3) . .
C35 C34 C33 120.4(3) . .
C39 C34 C33 121.8(3) . .
O4 C35 C34 119.3(3) . .
O4 C35 C36 118.1(3) . .
C34 C35 C36 122.2(3) . .
C35 C36 C37 118.1(3) . .
C35 C36 C40 119.3(3) . .
C37 C36 C40 122.1(3) . .
C38 C37 C36 120.7(3) . .
C37 C38 C39 120.1(3) . .
C38 C39 C34 121.1(3) . .
C36 C40 C14 109.6(2) . .
O5 C41 N1 124.2(3) . .
O5 C41 C16 122.9(2) . .
N1 C41 C16 112.9(2) . .
N2 C42 C43 123.2(3) . .
N2 C42 N1 111.8(3) . .
C43 C42 N1 125.0(3) . .
C44 C43 C42 117.6(3) . .
C43 C44 C45 120.1(3) . .
C46 C45 C44 118.7(3) . .
N2 C46 C45 122.2(3) . .
N2 C46 C47 115.3(3) . .
C45 C46 C47 122.6(3) . .
O6 C48 N3 122.6(3) . .
O6 C48 C31 122.1(2) . .
N3 C48 C31 115.2(2) . .
N4 C49 C50 123.3(3) . .
N4 C49 N3 113.4(2) . .
C50 C49 N3 123.3(3) . .
C51 C50 C49 116.8(3) . .
C50 C51 C52 120.6(3) . .
C53 C52 C51 118.9(3) . .
N4 C53 C52 121.5(3) . .
N4 C53 C54 117.0(3) . .
C52 C53 C54 121.4(3) . .
C74 N5 C75 127.5(2) . .
C75 N6 C79 118.9(2) . .
C61 O7 C55 112.0(2) . .
C69 O8 C58 115.6(2) . .
O7 C55 C56 109.3(3) . .
C55 C56 C57 113.2(3) . .
O8 C58 C59 113.1(3) . .
C58 C59 C60 110.2(3) . .
O7 C61 C66 119.8(3) . .
O7 C61 C62 118.6(3) . .
C66 C61 C62 121.5(3) . .
C63 C62 C61 118.4(3) . .
C63 C62 C81 120.1(3) . .
C61 C62 C81 121.3(3) . .
C64 C63 C62 121.0(3) . .
C63 C64 C65 119.4(3) . .
C66 C65 C64 121.2(3) . .
C65 C66 C61 118.2(3) . .
C65 C66 C67 119.8(3) . .
C61 C66 C67 121.9(3) . .
C68 C67 C66 110.7(2) . .
C73 C68 C69 118.3(2) . .
C73 C68 C67 122.2(3) . .
C69 C68 C67 119.4(3) . .
O8 C69 C68 117.4(2) . .
O8 C69 C70 120.3(3) . .
C68 C69 C70 121.8(3) . .
C71 C70 C69 117.6(3) . .
C71 C70 C81 121.0(2) . 2_655
C69 C70 C81 120.8(3) . 2_655
C70 C71 C72 122.1(3) . .
C71 C72 C73 118.3(3) . .
C71 C72 C74 117.6(2) . .
C73 C72 C74 124.1(3) . .
C68 C73 C72 121.3(3) . .
O9 C74 N5 123.1(3) . .
O9 C74 C72 121.3(3) . .
N5 C74 C72 115.6(3) . .
N6 C75 C76 122.6(3) . .
N6 C75 N5 112.7(2) . .
C76 C75 N5 124.7(3) . .
C77 C76 C75 117.5(3) . .
C78 C77 C76 120.7(3) . .
C77 C78 C79 118.6(3) . .
N6 C79 C78 121.7(3) . .
N6 C79 C80 116.9(3) . .
C78 C79 C80 121.4(3) . .
C70 C81 C62 109.1(2) 2_655 .
C102 N7 C103 127.1(3) . .
C103 N8 C107 118.5(3) . .
C88 O10 C82 112.8(2) . .
C96 O11 C85 115.9(2) . .
O10 C82 C83 108.2(3) . .
C84 C83 C82 112.9(4) . .
O11 C85 C86 112.3(3) . .
C85 C86 C87 110.2(3) . .
C93 C88 O10 118.6(3) . .
C93 C88 C89 122.4(3) . .
O10 C88 C89 118.9(3) . .
C90 C89 C88 118.0(3) . .
C90 C89 C101 119.9(3) . 2
C88 C89 C101 122.1(3) . 2
C91 C90 C89 120.8(3) . .
C90 C91 C92 119.9(3) . .
C91 C92 C93 121.4(3) . .
C92 C93 C88 117.4(3) . .
C92 C93 C94 119.7(3) . .
C88 C93 C94 122.8(3) . .
C95 C94 C93 110.4(2) . .
C100 C95 C96 118.0(3) . .
C100 C95 C94 122.6(2) . .
C96 C95 C94 119.0(3) . .
O11 C96 C95 118.6(2) . .
O11 C96 C97 119.5(2) . .
C95 C96 C97 121.3(3) . .
C98 C97 C96 118.2(2) . .
C98 C97 C101 121.7(2) . .
C96 C97 C101 119.5(3) . .
C97 C98 C99 121.8(3) . .
C98 C99 C100 118.1(3) . .
C98 C99 C102 117.8(2) . .
C100 C99 C102 123.7(3) . .
C95 C100 C99 121.8(3) . .
C89 C101 C97 110.0(2) 2 .
O12 C102 N7 123.1(3) . .
O12 C102 C99 121.4(3) . .
N7 C102 C99 115.5(3) . .
N8 C103 C104 123.5(3) . .
N8 C103 N7 112.2(3) . .
C104 C103 N7 124.2(3) . .
C105 C104 C103 117.0(3) . .
C106 C105 C104 120.2(3) . .
C105 C106 C107 119.1(3) . .
N8 C107 C106 121.6(3) . .
N8 C107 C108 116.1(3) . .
C106 C107 C108 122.3(3) . .

loop_
_geom_bond_atom_site_label_1
_geom_bond_atom_site_label_2
_geom_bond_distance
_geom_bond_site_symmetry_2
N1 C41 1.374(3) .
N1 C42 1.396(4) .
N2 C42 1.344(3) .
N2 C46 1.348(4) .
N3 C48 1.369(3) .
N3 C49 1.404(3) .
N4 C49 1.338(3) .
N4 C53 1.346(4) .
O1 C13 1.396(3) .
O1 C1 1.441(3) .
O2 C21 1.381(3) .
O2 C4 1.444(3) .
O3 C28 1.387(3) .
O3 C7 1.447(3) .
O4 C35 1.389(3) .
O4 C10 1.438(3) .
O5 C41 1.225(3) .
O6 C48 1.226(3) .
C1 C2 1.509(4) .
C2 C3 1.513(4) .
C4 C5 1.507(4) .
C5 C6 1.523(4) .
C7 C8 1.495(4) .
C8 C9 1.505(4) .
C10 C11 1.506(4) .
C11 C12 1.523(4) .
C13 C14 1.392(4) .
C13 C18 1.393(4) .
C14 C15 1.386(4) .
C14 C40 1.523(4) .
C15 C16 1.384(4) .
C16 C17 1.387(4) .
C16 C41 1.497(4) .
C17 C18 1.386(4) .
C18 C19 1.525(4) .
C19 C20 1.508(4) .
C20 C25 1.393(4) .
C20 C21 1.408(4) .
C21 C22 1.394(4) .
C22 C23 1.387(4) .
C22 C26 1.524(4) .
C23 C24 1.388(5) .
C24 C25 1.378(4) .
C26 C27 1.523(4) .
C27 C32 1.380(4) .
C27 C28 1.401(4) .
C28 C29 1.391(4) .
C29 C30 1.388(4) .
C29 C33 1.528(4) .
C30 C31 1.390(4) .
C31 C32 1.391(4) .
C31 C48 1.493(4) .
C33 C34 1.508(4) .
C34 C35 1.389(4) .
C34 C39 1.404(4) .
C35 C36 1.393(4) .
C36 C37 1.401(4) .
C36 C40 1.509(4) .
C37 C38 1.371(5) .
C38 C39 1.384(5) .
C42 C43 1.383(4) .
C43 C44 1.376(4) .
C44 C45 1.389(4) .
C45 C46 1.373(4) .
C46 C47 1.506(4) .
C49 C50 1.390(4) .
C50 C51 1.379(4) .
C51 C52 1.385(4) .
C52 C53 1.374(4) .
C53 C54 1.503(4) .
N5 C74 1.361(3) .
N5 C75 1.400(4) .
N6 C75 1.342(3) .
N6 C79 1.338(4) .
O7 C61 1.390(3) .
O7 C55 1.432(3) .
O8 C69 1.380(3) .
O8 C58 1.438(4) .
O9 C74 1.234(3) .
C55 C56 1.505(5) .
C56 C57 1.518(5) .
C58 C59 1.499(4) .
C59 C60 1.539(5) .
C61 C66 1.395(4) .
C61 C62 1.394(4) .
C62 C63 1.387(4) .
C62 C81 1.521(4) .
C63 C64 1.382(4) .
C64 C65 1.389(4) .
C65 C66 1.381(4) .
C66 C67 1.520(4) .
C67 C68 1.513(4) .
C68 C73 1.382(4) .
C68 C69 1.399(4) .
C69 C70 1.398(4) .
C70 C71 1.384(4) .
C70 C81 1.520(4) 2_655
C71 C72 1.393(4) .
C72 C73 1.399(4) .
C72 C74 1.491(4) .
C75 C76 1.388(4) .
C76 C77 1.376(4) .
C77 C78 1.370(4) .
C78 C79 1.388(4) .
C79 C80 1.498(4) .
C81 C70 1.520(4) 2_655
N7 C102 1.377(3) .
N7 C103 1.401(4) .
N8 C103 1.343(3) .
N8 C107 1.350(4) .
O10 C88 1.400(3) .
O10 C82 1.430(3) .
O11 C96 1.370(3) .
O11 C85 1.434(4) .
O12 C102 1.221(3) .
C82 C83 1.512(4) .
C83 C84 1.468(6) .
C85 C86 1.482(4) .
C86 C87 1.545(5) .
C88 C93 1.391(4) .
C88 C89 1.395(4) .
C89 C90 1.385(4) .
C89 C101 1.516(4) 2
C90 C91 1.378(4) .
C91 C92 1.381(4) .
C92 C93 1.384(4) .
C93 C94 1.521(4) .
C94 C95 1.513(4) .
C95 C100 1.384(4) .
C95 C96 1.396(4) .
C96 C97 1.404(4) .
C97 C98 1.378(4) .
C97 C101 1.526(4) .
C98 C99 1.394(4) .
C99 C100 1.398(4) .
C99 C102 1.493(4) .
C101 C89 1.516(4) 2
C103 C104 1.393(4) .
C104 C105 1.387(4) .
C105 C106 1.386(4) .
C106 C107 1.386(4) .
C107 C108 1.493(4) .

loop_
_geom_hbond_atom_site_label_D
_geom_hbond_atom_site_label_H
_geom_hbond_atom_site_label_A
_geom_hbond_distance_DH
_geom_hbond_distance_HA
_geom_hbond_distance_DA
_geom_hbond_angle_DHA
_geom_hbond_site_symmetry_A
N1 H1 N8 0.88 2.23 3.084(3) 165.2 2
N3 H3 N6 0.88 2.18 3.033(3) 164.8 3_565
N5 H5 N4 0.88 2.19 3.024(3) 158.2 3_565
N7 H7 N2 0.88 2.19 3.060(3) 169.4 2
